data_7040638
loop_
_publ_author_name
'Zhang, Lei'
'Fang, Bo'
'Hou, Guohua'
'Ai, Lin'
'Ding, Wanjian'
'Walter, Marc D.'
'Zi, Guofu'

_publ_section_title
;
 Intrinsic reactivity of a uranium metallacyclopropene toward unsaturated
 organic molecules.
;
_journal_issue 41
_journal_name_full 'Dalton transactions (Cambridge, England : 2003)'
_journal_page_first 16441
_journal_page_last 16452
_journal_paper_doi 10.1039/c6dt03005j
_journal_volume 45
_journal_year 2016
_chemical_formula_moiety 'C51 H74 O Th'
_chemical_formula_sum 'C51 H74 O Th'
_chemical_formula_weight 935.14
_space_group_crystal_system triclinic
_space_group_IT_number 2
_space_group_name_Hall '-P 1'
_space_group_name_H-M_alt 'P -1'
_symmetry_space_group_name_Hall '-P 1'
_symmetry_space_group_name_H-M 'P -1'
_atom_sites_solution_hydrogens geom
_audit_block_doi 10.5517/ccdc.csd.cc1m76tw
_audit_creation_method SHELXL-2014/7
_audit_update_record
;
2016-09-07 deposited with the CCDC.
2016-09-12 downloaded from the CCDC.
;
_cell_angle_alpha 77.729(12)
_cell_angle_beta 82.302(13)
_cell_angle_gamma 68.237(11)
_cell_formula_units_Z 2
_cell_length_a 10.578(8)
_cell_length_b 11.855(8)
_cell_length_c 20.884(15)
_cell_measurement_reflns_used 6218
_cell_measurement_temperature 100(2)
_cell_measurement_theta_max 27.11
_cell_measurement_theta_min 2.27
_cell_volume 2372(3)
_computing_cell_refinement 'Bruker SAINT'
_computing_data_collection 'Bruker APEX2'
_computing_data_reduction 'Bruker SAINT'
_computing_molecular_graphics 'Bruker SHELXTL'
_computing_publication_material 'Bruker SHELXTL'
_computing_structure_refinement 'SHELXL-2014/7 (Sheldrick, 2014)'
_computing_structure_solution 'SHELXS-97 (Sheldrick 2008)'
_diffrn_ambient_temperature 100(2)
_diffrn_measured_fraction_theta_full 0.982
_diffrn_measured_fraction_theta_max 0.973
_diffrn_measurement_device_type 'Bruker APEX-II CCD'
_diffrn_measurement_method '\f and \w scans'
_diffrn_radiation_type MoK\a
_diffrn_radiation_wavelength 0.71073
_diffrn_reflns_av_unetI/netI 0.1393
_diffrn_reflns_Laue_measured_fraction_full 0.982
_diffrn_reflns_Laue_measured_fraction_max 0.973
_diffrn_reflns_limit_h_max 13
_diffrn_reflns_limit_h_min -13
_diffrn_reflns_limit_k_max 15
_diffrn_reflns_limit_k_min -15
_diffrn_reflns_limit_l_max 27
_diffrn_reflns_limit_l_min -11
_diffrn_reflns_number 10970
_diffrn_reflns_point_group_measured_fraction_full 0.982
_diffrn_reflns_point_group_measured_fraction_max 0.973
_diffrn_reflns_theta_full 25.242
_diffrn_reflns_theta_max 27.886
_diffrn_reflns_theta_min 1.879
_exptl_absorpt_coefficient_mu 3.175
_exptl_absorpt_correction_T_max 0.75
_exptl_absorpt_correction_T_min 0.63
_exptl_absorpt_correction_type multi-scan
_exptl_absorpt_process_details SADABS
_exptl_crystal_colour yellow
_exptl_crystal_density_diffrn 1.309
_exptl_crystal_description block
_exptl_crystal_F_000 956
_exptl_crystal_size_max 0.150
_exptl_crystal_size_mid 0.150
_exptl_crystal_size_min 0.150
_refine_diff_density_max 3.131
_refine_diff_density_min -5.230
_refine_diff_density_rms 0.345
_refine_ls_extinction_method none
_refine_ls_goodness_of_fit_ref 1.040
_refine_ls_hydrogen_treatment constr
_refine_ls_matrix_type full
_refine_ls_number_parameters 499
_refine_ls_number_reflns 10970
_refine_ls_number_restraints 312
_refine_ls_restrained_S_all 1.030
_refine_ls_R_factor_all 0.0989
_refine_ls_R_factor_gt 0.0872
_refine_ls_shift/su_max 0.001
_refine_ls_shift/su_mean 0.000
_refine_ls_structure_factor_coef Fsqd
_refine_ls_weighting_details 'w=1/[\s^2^(Fo^2^)+(0.1029P)^2^+46.7590P] where P=(Fo^2^+2Fc^2^)/3'
_refine_ls_weighting_scheme calc
_refine_ls_wR_factor_gt 0.2237
_refine_ls_wR_factor_ref 0.2411
_reflns_Friedel_coverage 0.000
_reflns_number_gt 9470
_reflns_number_total 10970
_reflns_threshold_expression 'I > 2\s(I)'
_cod_data_source_file c6dt03005j2.cif
_cod_data_source_block compound15
_cod_depositor_comments 'Adding full bibliography for 7040629--7040640.cif.'
_cod_database_code 7040638
_shelx_shelxl_version_number 2014/7
_shelx_space_group_comment
; 
The symmetry employed for this shelxl refinement is uniquely defined 
by the following loop, which should always be used as a source of 
symmetry information in preference to the above space-group names. 
They are only intended as comments. 
;
_shelx_estimated_absorpt_t_min 0.647
_shelx_estimated_absorpt_t_max 0.647

loop_
_space_group_symop_operation_xyz
'x, y, z'
'-x, -y, -z'

loop_
_atom_site_label
_atom_site_type_symbol
_atom_site_fract_x
_atom_site_fract_y
_atom_site_fract_z
_atom_site_U_iso_or_equiv
_atom_site_adp_type
_atom_site_occupancy
_atom_site_site_symmetry_order
_atom_site_calc_flag
_atom_site_refinement_flags_posn
_atom_site_refinement_flags_adp
C1 C 0.8630(13) 0.7649(12) 0.8579(6) 0.022(3) Uani 1 1 d . U
C2 C 0.7932(12) 0.8639(12) 0.8939(6) 0.020(2) Uani 1 1 d . U
C3 C 0.6566(13) 0.9085(11) 0.8768(6) 0.021(2) Uani 1 1 d . U
H3 H 0.5873 0.9776 0.8915 0.025 Uiso 1 1 calc R U
C4 C 0.6356(12) 0.8396(12) 0.8363(6) 0.021(2) Uani 1 1 d . U
C5 C 0.7626(13) 0.7519(12) 0.8231(6) 0.023(3) Uani 1 1 d . U
H5 H 0.7798 0.6931 0.7955 0.028 Uiso 1 1 calc R U
C6 C 1.0075(13) 0.6662(11) 0.8609(6) 0.021(2) Uani 1 1 d . U
C7 C 1.0281(15) 0.5863(13) 0.8079(7) 0.030(3) Uani 1 1 d . U
H7A H 1.0175 0.6388 0.7644 0.045 Uiso 1 1 calc R U
H7B H 0.9601 0.5461 0.8162 0.045 Uiso 1 1 calc R U
H7C H 1.1198 0.5233 0.8096 0.045 Uiso 1 1 calc R U
C8 C 1.0244(18) 0.5782(14) 0.9261(7) 0.038(4) Uani 1 1 d . U
H8A H 0.9613 0.5334 0.9307 0.058 Uiso 1 1 calc R U
H8B H 1.0045 0.6250 0.9619 0.058 Uiso 1 1 calc R U
H8C H 1.1183 0.5193 0.9278 0.058 Uiso 1 1 calc R U
C9 C 1.1220(14) 0.7189(13) 0.8473(7) 0.030(3) Uani 1 1 d . U
H9A H 1.2100 0.6516 0.8446 0.045 Uiso 1 1 calc R U
H9B H 1.1205 0.7615 0.8830 0.045 Uiso 1 1 calc R U
H9C H 1.1090 0.7774 0.8057 0.045 Uiso 1 1 calc R U
C10 C 0.8250(15) 0.9008(12) 0.9549(7) 0.027(3) Uani 1 1 d . U
C11 C 0.9743(18) 0.8711(17) 0.9679(8) 0.043(4) Uani 1 1 d . U
H11A H 1.0258 0.7834 0.9674 0.064 Uiso 1 1 calc R U
H11B H 0.9788 0.8898 1.0108 0.064 Uiso 1 1 calc R U
H11C H 1.0138 0.9212 0.9336 0.064 Uiso 1 1 calc R U
C12 C 0.7681(17) 0.8226(14) 1.0133(8) 0.036(3) Uani 1 1 d . U
H12A H 0.6684 0.8531 1.0136 0.053 Uiso 1 1 calc R U
H12B H 0.7957 0.8299 1.0547 0.053 Uiso 1 1 calc R U
H12C H 0.8046 0.7359 1.0080 0.053 Uiso 1 1 calc R U
C13 C 0.7469(15) 1.0368(13) 0.9587(7) 0.029(3) Uani 1 1 d . U
H13A H 0.7832 1.0884 0.9239 0.044 Uiso 1 1 calc R U
H13B H 0.7574 1.0524 1.0015 0.044 Uiso 1 1 calc R U
H13C H 0.6501 1.0568 0.9530 0.044 Uiso 1 1 calc R U
C14 C 0.5031(13) 0.8586(12) 0.8108(6) 0.022(2) Uani 1 1 d . U
C15 C 0.4974(16) 0.7329(14) 0.7988(8) 0.034(3) Uani 1 1 d . U
H15A H 0.5364 0.7192 0.7547 0.050 Uiso 1 1 calc R U
H15B H 0.4024 0.7373 0.8031 0.050 Uiso 1 1 calc R U
H15C H 0.5498 0.6646 0.8314 0.050 Uiso 1 1 calc R U
C16 C 0.3843(16) 0.9032(14) 0.8614(8) 0.036(3) Uani 1 1 d . U
H16A H 0.4006 0.8438 0.9027 0.053 Uiso 1 1 calc R U
H16B H 0.2990 0.9103 0.8446 0.053 Uiso 1 1 calc R U
H16C H 0.3777 0.9839 0.8692 0.053 Uiso 1 1 calc R U
C17 C 0.4816(13) 0.9531(14) 0.7463(8) 0.032(3) Uani 1 1 d . U
H17A H 0.4776 1.0326 0.7549 0.048 Uiso 1 1 calc R U
H17B H 0.3960 0.9633 0.7287 0.048 Uiso 1 1 calc R U
H17C H 0.5576 0.9236 0.7144 0.048 Uiso 1 1 calc R U
C18 C 0.6595(13) 1.2183(12) 0.6763(7) 0.022(2) Uani 1 1 d . U
C19 C 0.6005(12) 1.2340(12) 0.7422(6) 0.021(2) Uani 1 1 d . U
C20 C 0.7168(12) 1.2145(11) 0.7775(6) 0.018(2) Uani 1 1 d . U
H20 H 0.7125 1.2152 0.8231 0.021 Uiso 1 1 calc R U
C21 C 0.8357(11) 1.1944(10) 0.7374(6) 0.016(2) Uani 1 1 d . U
C22 C 0.7984(14) 1.1925(12) 0.6755(6) 0.025(3) Uani 1 1 d . U
H22 H 0.8601 1.1757 0.6384 0.030 Uiso 1 1 calc R U
C23 C 0.5888(14) 1.2442(12) 0.6115(7) 0.024(3) Uani 1 1 d . U
C24 C 0.5318(16) 1.3856(13) 0.5873(8) 0.033(3) Uani 1 1 d . U
H24A H 0.6050 1.4188 0.5842 0.049 Uiso 1 1 calc R U
H24B H 0.4588 1.4242 0.6185 0.049 Uiso 1 1 calc R U
H24C H 0.4955 1.4032 0.5441 0.049 Uiso 1 1 calc R U
C25 C 0.4822(15) 1.1831(13) 0.6145(8) 0.031(3) Uani 1 1 d . U
H25A H 0.4059 1.2175 0.6453 0.046 Uiso 1 1 calc R U
H25B H 0.5242 1.0939 0.6293 0.046 Uiso 1 1 calc R U
H25C H 0.4486 1.1990 0.5707 0.046 Uiso 1 1 calc R U
C26 C 0.6983(15) 1.1874(15) 0.5579(7) 0.032(3) Uani 1 1 d . U
H26A H 0.6606 1.2204 0.5146 0.049 Uiso 1 1 calc R U
H26B H 0.7238 1.0975 0.5669 0.049 Uiso 1 1 calc R U
H26C H 0.7791 1.2088 0.5586 0.049 Uiso 1 1 calc R U
C27 C 0.4619(13) 1.3049(13) 0.7714(7) 0.026(3) Uani 1 1 d . U
C28 C 0.4435(18) 1.2520(17) 0.8435(9) 0.043(4) Uani 1 1 d . U
H28A H 0.4424 1.1684 0.8476 0.065 Uiso 1 1 calc R U
H28B H 0.3571 1.3044 0.8622 0.065 Uiso 1 1 calc R U
H28C H 0.5191 1.2489 0.8671 0.065 Uiso 1 1 calc R U
C29 C 0.4539(15) 1.4386(13) 0.7656(7) 0.029(3) Uani 1 1 d . U
H29A H 0.5214 1.4407 0.7927 0.044 Uiso 1 1 calc R U
H29B H 0.3624 1.4888 0.7805 0.044 Uiso 1 1 calc R U
H29C H 0.4729 1.4716 0.7196 0.044 Uiso 1 1 calc R U
C30 C 0.3380(15) 1.3166(14) 0.7378(7) 0.031(3) Uani 1 1 d . U
H30A H 0.3514 1.3425 0.6904 0.046 Uiso 1 1 calc R U
H30B H 0.2570 1.3783 0.7549 0.046 Uiso 1 1 calc R U
H30C H 0.3256 1.2367 0.7465 0.046 Uiso 1 1 calc R U
C31 C 0.9672(12) 1.1971(11) 0.7557(6) 0.020(2) Uani 1 1 d . U
C32 C 1.0861(17) 1.1466(18) 0.7075(9) 0.045(4) Uani 1 1 d . U
H32A H 1.0596 1.1849 0.6626 0.067 Uiso 1 1 calc R U
H32B H 1.1110 1.0570 0.7128 0.067 Uiso 1 1 calc R U
H32C H 1.1644 1.1655 0.7160 0.067 Uiso 1 1 calc R U
C33 C 1.005(2) 1.120(2) 0.8221(9) 0.056(5) Uani 1 1 d . U
H33A H 1.1021 1.1015 0.8271 0.083 Uiso 1 1 calc R U
H33B H 0.9883 1.0430 0.8263 0.083 Uiso 1 1 calc R U
H33C H 0.9503 1.1659 0.8563 0.083 Uiso 1 1 calc R U
C34 C 0.945(2) 1.3271(16) 0.7557(14) 0.071(6) Uani 1 1 d . U
H34A H 0.9079 1.3774 0.7141 0.106 Uiso 1 1 calc R U
H34B H 1.0316 1.3353 0.7607 0.106 Uiso 1 1 calc R U
H34C H 0.8799 1.3552 0.7921 0.106 Uiso 1 1 calc R U
C35 C 0.8292(13) 0.8347(10) 0.6622(6) 0.019(2) Uani 1 1 d . U
C36 C 0.9603(13) 0.8020(11) 0.6385(6) 0.021(2) Uani 1 1 d . U
C37 C 1.0572(13) 0.8551(11) 0.6554(6) 0.019(2) Uani 1 1 d . U
C38 C 0.7408(13) 0.7790(12) 0.6405(6) 0.021(2) Uani 1 1 d . U
C39 C 0.6376(15) 0.8490(14) 0.5978(7) 0.031(3) Uani 1 1 d . U
H39 H 0.6257 0.9332 0.5814 0.038 Uiso 1 1 calc R U
C40 C 0.5522(17) 0.7991(15) 0.5788(8) 0.037(3) Uani 1 1 d . U
H40 H 0.4820 0.8484 0.5500 0.044 Uiso 1 1 calc R U
C41 C 0.5709(17) 0.6748(15) 0.6027(8) 0.039(3) Uani 1 1 d . U
H41 H 0.5136 0.6393 0.5896 0.046 Uiso 1 1 calc R U
C42 C 0.6710(16) 0.6033(15) 0.6450(8) 0.034(3) Uani 1 1 d . U
H42 H 0.6810 0.5199 0.6626 0.041 Uiso 1 1 calc R U
C43 C 0.7592(13) 0.6567(12) 0.6617(7) 0.024(3) Uani 1 1 d . U
H43 H 0.8330 0.6063 0.6883 0.029 Uiso 1 1 calc R U
C44 C 1.0160(13) 0.7143(11) 0.5876(6) 0.020(2) Uani 1 1 d . U
C45 C 0.9749(18) 0.7501(16) 0.5272(8) 0.036(3) Uani 1 1 d . U
H45 H 0.9098 0.8306 0.5156 0.044 Uiso 1 1 calc R U
C46 C 1.023(2) 0.6751(19) 0.4800(10) 0.052(4) Uani 1 1 d . U
H46 H 0.9916 0.7034 0.4369 0.062 Uiso 1 1 calc R U
C47 C 1.114(2) 0.562(2) 0.4969(11) 0.057(5) Uani 1 1 d . U
H47 H 1.1531 0.5112 0.4647 0.068 Uiso 1 1 calc R U
C48 C 1.153(2) 0.518(2) 0.5629(11) 0.056(5) Uani 1 1 d . U
H48 H 1.2119 0.4352 0.5758 0.067 Uiso 1 1 calc R U
C49 C 1.1031(16) 0.5954(15) 0.6071(9) 0.038(3) Uani 1 1 d . U
H49 H 1.1286 0.5677 0.6513 0.045 Uiso 1 1 calc R U
C50 C 1.1974(14) 0.7645(14) 0.6723(8) 0.032(3) Uani 1 1 d . U
H50A H 1.2080 0.7553 0.7192 0.048 Uiso 1 1 calc R U
H50B H 1.2665 0.7950 0.6467 0.048 Uiso 1 1 calc R U
H50C H 1.2087 0.6843 0.6619 0.048 Uiso 1 1 calc R U
C51 C 1.0750(14) 0.9543(13) 0.5983(7) 0.027(3) Uani 1 1 d . U
H51A H 0.9888 1.0244 0.5931 0.040 Uiso 1 1 calc R U
H51B H 1.1015 0.9197 0.5578 0.040 Uiso 1 1 calc R U
H51C H 1.1462 0.9821 0.6074 0.040 Uiso 1 1 calc R U
O1 O 0.9889(8) 0.9157(7) 0.7101(4) 0.0156(16) Uani 1 1 d . U
Th1 Th 0.78911(4) 0.97046(4) 0.75119(2) 0.01342(14) Uani 1 1 d . .

loop_
_atom_site_aniso_label
_atom_site_aniso_U_11
_atom_site_aniso_U_22
_atom_site_aniso_U_33
_atom_site_aniso_U_23
_atom_site_aniso_U_13
_atom_site_aniso_U_12
C1 0.022(5) 0.027(6) 0.015(5) -0.004(4) -0.001(4) -0.004(4)
C2 0.019(5) 0.021(5) 0.016(5) -0.003(4) -0.001(4) -0.003(4)
C3 0.027(5) 0.012(5) 0.017(5) -0.002(4) 0.005(4) -0.004(4)
C4 0.016(5) 0.023(5) 0.014(5) -0.001(4) 0.003(4) 0.002(4)
C5 0.024(5) 0.021(5) 0.019(5) -0.005(4) -0.003(4) -0.001(4)
C6 0.022(5) 0.016(5) 0.018(5) 0.000(4) -0.005(4) 0.000(4)
C7 0.029(7) 0.031(7) 0.039(7) -0.007(6) 0.002(6) -0.021(6)
C8 0.048(8) 0.028(7) 0.027(7) 0.014(6) -0.010(6) -0.008(6)
C9 0.024(6) 0.023(6) 0.034(7) -0.004(5) -0.011(5) 0.005(5)
C10 0.039(6) 0.022(5) 0.026(6) -0.010(5) -0.001(5) -0.013(5)
C11 0.056(9) 0.049(9) 0.026(7) -0.017(7) -0.013(7) -0.013(7)
C12 0.045(8) 0.028(7) 0.035(7) -0.009(6) -0.002(6) -0.013(6)
C13 0.031(3) 0.028(3) 0.030(3) -0.0058(19) -0.0015(19) -0.011(2)
C14 0.021(5) 0.022(5) 0.023(5) -0.006(4) 0.001(4) -0.006(4)
C15 0.034(4) 0.034(4) 0.035(4) -0.006(2) -0.0019(19) -0.013(2)
C16 0.039(8) 0.032(7) 0.035(7) -0.014(6) 0.007(6) -0.010(6)
C17 0.011(5) 0.033(7) 0.042(8) -0.010(6) -0.003(5) 0.006(5)
C18 0.021(5) 0.021(5) 0.027(6) -0.005(4) -0.006(4) -0.009(4)
C19 0.015(5) 0.035(6) 0.023(5) -0.007(5) 0.000(4) -0.019(4)
C20 0.018(2) 0.018(2) 0.018(2) -0.0033(11) -0.0015(10) -0.0067(12)
C21 0.013(5) 0.006(4) 0.028(5) -0.002(4) -0.005(4) -0.001(4)
C22 0.024(5) 0.023(5) 0.021(5) 0.005(4) 0.000(4) -0.004(4)
C23 0.027(6) 0.024(5) 0.026(6) -0.005(5) -0.009(5) -0.012(5)
C24 0.036(7) 0.023(6) 0.048(8) 0.004(6) -0.019(6) -0.020(6)
C25 0.028(7) 0.029(7) 0.038(7) -0.003(6) -0.011(6) -0.014(6)
C26 0.031(7) 0.049(8) 0.022(6) -0.006(6) -0.006(5) -0.018(6)
C27 0.016(5) 0.029(6) 0.035(6) -0.013(5) 0.009(4) -0.010(4)
C28 0.045(9) 0.044(9) 0.041(8) -0.018(7) -0.002(7) -0.010(7)
C29 0.028(3) 0.028(3) 0.031(3) -0.0060(19) -0.0014(19) -0.010(2)
C30 0.030(3) 0.031(3) 0.033(3) -0.006(2) -0.0002(19) -0.012(2)
C31 0.020(2) 0.019(2) 0.020(2) -0.0037(11) -0.0015(10) -0.0075(12)
C32 0.036(8) 0.061(10) 0.049(9) -0.012(8) -0.001(7) -0.031(8)
C33 0.048(9) 0.079(12) 0.044(9) 0.016(8) -0.031(8) -0.031(9)
C34 0.056(11) 0.022(8) 0.115(15) -0.012(9) 0.005(11) 0.004(7)
C35 0.023(5) 0.012(5) 0.022(5) -0.009(4) -0.004(4) -0.002(4)
C36 0.027(5) 0.020(5) 0.021(5) -0.009(4) -0.006(4) -0.009(4)
C37 0.021(5) 0.019(5) 0.025(5) -0.010(4) 0.001(4) -0.012(4)
C38 0.022(5) 0.025(5) 0.019(5) -0.005(4) 0.000(4) -0.014(4)
C39 0.032(6) 0.033(6) 0.034(6) -0.006(5) -0.011(5) -0.014(5)
C40 0.038(7) 0.032(6) 0.043(7) -0.010(5) -0.013(6) -0.009(5)
C41 0.037(7) 0.038(7) 0.045(7) -0.017(6) -0.002(6) -0.012(5)
C42 0.040(7) 0.034(6) 0.039(7) -0.017(5) 0.004(5) -0.021(5)
C43 0.024(5) 0.023(5) 0.026(6) -0.009(5) -0.004(4) -0.006(4)
C44 0.025(5) 0.017(5) 0.027(5) -0.004(4) 0.001(4) -0.016(4)
C45 0.045(7) 0.039(7) 0.032(6) -0.007(5) 0.001(5) -0.024(6)
C46 0.061(8) 0.059(8) 0.042(7) -0.007(6) 0.009(6) -0.035(7)
C47 0.064(9) 0.063(8) 0.057(8) -0.037(7) 0.013(7) -0.030(7)
C48 0.050(8) 0.057(8) 0.068(9) -0.029(7) -0.006(7) -0.016(6)
C49 0.030(6) 0.035(6) 0.051(7) -0.023(6) -0.009(5) -0.004(5)
C50 0.016(6) 0.035(7) 0.043(8) -0.004(6) -0.010(5) -0.006(5)
C51 0.024(6) 0.033(7) 0.025(6) -0.012(5) 0.005(5) -0.010(5)
O1 0.0160(18) 0.0155(18) 0.0167(18) -0.0034(10) -0.0013(10) -0.0065(11)
Th1 0.0135(2) 0.0121(2) 0.0135(2) -0.00266(14) -0.00102(13) -0.00300(14)

loop_
_atom_type_symbol
_atom_type_description
_atom_type_scat_dispersion_real
_atom_type_scat_dispersion_imag
_atom_type_scat_source
C C 0.0033 0.0016 'International Tables Vol C Tables 4.2.6.8 and 6.1.1.4'
H H 0.0000 0.0000 'International Tables Vol C Tables 4.2.6.8 and 6.1.1.4'
O O 0.0106 0.0060 'International Tables Vol C Tables 4.2.6.8 and 6.1.1.4'
Th Th -7.2400 8.8979 'International Tables Vol C Tables 4.2.6.8 and 6.1.1.4'

loop_
_geom_angle_atom_site_label_1
_geom_angle_atom_site_label_2
_geom_angle_atom_site_label_3
_geom_angle
C5 C1 C2 107.0(11)
C5 C1 C6 119.7(11)
C2 C1 C6 132.3(11)
C5 C1 Th1 72.3(7)
C2 C1 Th1 79.8(7)
C6 C1 Th1 121.8(8)
C3 C2 C1 105.2(11)
C3 C2 C10 118.2(11)
C1 C2 C10 133.9(11)
C3 C2 Th1 72.6(7)
C1 C2 Th1 71.8(7)
C10 C2 Th1 133.8(9)
C4 C3 C2 111.8(11)
C4 C3 Th1 74.5(7)
C2 C3 Th1 79.6(7)
C4 C3 H3 124.1
C2 C3 H3 124.1
Th1 C3 H3 113.5
C3 C4 C5 106.6(12)
C3 C4 C14 126.0(11)
C5 C4 C14 127.3(12)
C3 C4 Th1 77.6(8)
C5 C4 Th1 73.5(8)
C14 C4 Th1 113.5(8)
C4 C5 C1 109.2(11)
C4 C5 Th1 77.9(8)
C1 C5 Th1 78.4(8)
C4 C5 H5 125.4
C1 C5 H5 125.4
Th1 C5 H5 110.8
C8 C6 C9 110.0(11)
C8 C6 C1 110.9(11)
C9 C6 C1 114.1(10)
C8 C6 C7 105.9(12)
C9 C6 C7 106.4(11)
C1 C6 C7 109.1(10)
C6 C7 H7A 109.5
C6 C7 H7B 109.5
H7A C7 H7B 109.5
C6 C7 H7C 109.5
H7A C7 H7C 109.5
H7B C7 H7C 109.5
C6 C8 H8A 109.5
C6 C8 H8B 109.5
H8A C8 H8B 109.5
C6 C8 H8C 109.5
H8A C8 H8C 109.5
H8B C8 H8C 109.5
C6 C9 H9A 109.5
C6 C9 H9B 109.5
H9A C9 H9B 109.5
C6 C9 H9C 109.5
H9A C9 H9C 109.5
H9B C9 H9C 109.5
C13 C10 C11 108.0(12)
C13 C10 C2 112.4(11)
C11 C10 C2 119.0(12)
C13 C10 C12 107.4(12)
C11 C10 C12 106.1(13)
C2 C10 C12 103.1(11)
C10 C11 H11A 109.5
C10 C11 H11B 109.5
H11A C11 H11B 109.5
C10 C11 H11C 109.5
H11A C11 H11C 109.5
H11B C11 H11C 109.5
C10 C12 H12A 109.5
C10 C12 H12B 109.5
H12A C12 H12B 109.5
C10 C12 H12C 109.5
H12A C12 H12C 109.5
H12B C12 H12C 109.5
C10 C13 H13A 109.5
C10 C13 H13B 109.5
H13A C13 H13B 109.5
C10 C13 H13C 109.5
H13A C13 H13C 109.5
H13B C13 H13C 109.5
C4 C14 C16 111.0(11)
C4 C14 C17 109.5(11)
C16 C14 C17 110.2(11)
C4 C14 C15 111.3(11)
C16 C14 C15 104.8(11)
C17 C14 C15 110.0(11)
C14 C15 H15A 109.5
C14 C15 H15B 109.5
H15A C15 H15B 109.5
C14 C15 H15C 109.5
H15A C15 H15C 109.5
H15B C15 H15C 109.5
C14 C16 H16A 109.5
C14 C16 H16B 109.5
H16A C16 H16B 109.5
C14 C16 H16C 109.5
H16A C16 H16C 109.5
H16B C16 H16C 109.5
C14 C17 H17A 109.5
C14 C17 H17B 109.5
H17A C17 H17B 109.5
C14 C17 H17C 109.5
H17A C17 H17C 109.5
H17B C17 H17C 109.5
C22 C18 C19 108.6(11)
C22 C18 C23 120.7(12)
C19 C18 C23 130.0(11)
C22 C18 Th1 70.6(7)
C19 C18 Th1 78.5(8)
C23 C18 Th1 123.9(8)
C20 C19 C18 103.0(10)
C20 C19 C27 116.7(11)
C18 C19 C27 135.4(12)
C20 C19 Th1 70.4(7)
C18 C19 Th1 73.2(7)
C27 C19 Th1 137.7(9)
C21 C20 C19 112.4(11)
C21 C20 Th1 74.5(7)
C19 C20 Th1 81.3(7)
C21 C20 H20 123.8
C19 C20 H20 123.8
Th1 C20 H20 112.0
C20 C21 C22 105.2(10)
C20 C21 C31 125.0(11)
C22 C21 C31 129.0(12)
C20 C21 Th1 77.3(7)
C22 C21 Th1 74.3(7)
C31 C21 Th1 121.5(7)
C18 C22 C21 110.8(12)
C18 C22 Th1 81.6(8)
C21 C22 Th1 76.7(7)
C18 C22 H22 124.6
C21 C22 H22 124.6
Th1 C22 H22 109.4
C25 C23 C24 113.0(11)
C25 C23 C18 115.2(12)
C24 C23 C18 108.4(10)
C25 C23 C26 103.9(11)
C24 C23 C26 107.0(12)
C18 C23 C26 108.8(11)
C23 C24 H24A 109.5
C23 C24 H24B 109.5
H24A C24 H24B 109.5
C23 C24 H24C 109.5
H24A C24 H24C 109.5
H24B C24 H24C 109.5
C23 C25 H25A 109.5
C23 C25 H25B 109.5
H25A C25 H25B 109.5
C23 C25 H25C 109.5
H25A C25 H25C 109.5
H25B C25 H25C 109.5
C23 C26 H26A 109.5
C23 C26 H26B 109.5
H26A C26 H26B 109.5
C23 C26 H26C 109.5
H26A C26 H26C 109.5
H26B C26 H26C 109.5
C19 C27 C30 117.2(11)
C19 C27 C28 111.2(12)
C30 C27 C28 107.7(12)
C19 C27 C29 107.4(11)
C30 C27 C29 104.1(11)
C28 C27 C29 108.7(12)
C27 C28 H28A 109.5
C27 C28 H28B 109.5
H28A C28 H28B 109.5
C27 C28 H28C 109.5
H28A C28 H28C 109.5
H28B C28 H28C 109.5
C27 C29 H29A 109.5
C27 C29 H29B 109.5
H29A C29 H29B 109.5
C27 C29 H29C 109.5
H29A C29 H29C 109.5
H29B C29 H29C 109.5
C27 C30 H30A 109.5
C27 C30 H30B 109.5
H30A C30 H30B 109.5
C27 C30 H30C 109.5
H30A C30 H30C 109.5
H30B C30 H30C 109.5
C34 C31 C33 110.7(16)
C34 C31 C21 106.4(13)
C33 C31 C21 111.1(12)
C34 C31 C32 109.5(15)
C33 C31 C32 106.8(14)
C21 C31 C32 112.4(11)
C31 C32 H32A 109.5
C31 C32 H32B 109.5
H32A C32 H32B 109.5
C31 C32 H32C 109.5
H32A C32 H32C 109.5
H32B C32 H32C 109.5
C31 C33 H33A 109.5
C31 C33 H33B 109.5
H33A C33 H33B 109.5
C31 C33 H33C 109.5
H33A C33 H33C 109.5
H33B C33 H33C 109.5
C31 C34 H34A 109.5
C31 C34 H34B 109.5
H34A C34 H34B 109.5
C31 C34 H34C 109.5
H34A C34 H34C 109.5
H34B C34 H34C 109.5
C36 C35 C38 117.8(10)
C36 C35 Th1 109.9(8)
C38 C35 Th1 131.9(9)
C35 C36 C37 122.4(11)
C35 C36 C44 121.4(10)
C37 C36 C44 116.1(11)
O1 C37 C36 104.7(10)
O1 C37 C50 110.8(11)
C36 C37 C50 116.1(11)
O1 C37 C51 107.6(10)
C36 C37 C51 109.7(10)
C50 C37 C51 107.6(11)
C43 C38 C39 118.0(12)
C43 C38 C35 120.7(11)
C39 C38 C35 121.3(12)
C40 C39 C38 121.9(14)
C40 C39 H39 119.1
C38 C39 H39 119.1
C39 C40 C41 118.8(14)
C39 C40 H40 120.6
C41 C40 H40 120.6
C42 C41 C40 120.9(15)
C42 C41 H41 119.5
C40 C41 H41 119.5
C41 C42 C43 118.5(15)
C41 C42 H42 120.7
C43 C42 H42 120.7
C38 C43 C42 121.7(13)
C38 C43 H43 119.1
C42 C43 H43 119.1
C45 C44 C49 119.9(14)
C45 C44 C36 120.8(13)
C49 C44 C36 119.2(12)
C44 C45 C46 122.7(17)
C44 C45 H45 118.6
C46 C45 H45 118.6
C47 C46 C45 118.2(19)
C47 C46 H46 120.9
C45 C46 H46 120.9
C46 C47 C48 120.4(18)
C46 C47 H47 119.8
C48 C47 H47 119.8
C49 C48 C47 118.9(19)
C49 C48 H48 120.5
C47 C48 H48 120.5
C48 C49 C44 119.7(17)
C48 C49 H49 120.2
C44 C49 H49 120.2
C37 C50 H50A 109.5
C37 C50 H50B 109.5
H50A C50 H50B 109.5
C37 C50 H50C 109.5
H50A C50 H50C 109.5
H50B C50 H50C 109.5
C37 C51 H51A 109.5
C37 C51 H51B 109.5
H51A C51 H51B 109.5
C37 C51 H51C 109.5
H51A C51 H51C 109.5
H51B C51 H51C 109.5
C37 O1 Th1 134.7(7)
O1 Th1 C35 66.7(4)
O1 Th1 C22 78.4(4)
C35 Th1 C22 102.0(4)
O1 Th1 C5 104.3(3)
C35 Th1 C5 76.6(4)
C22 Th1 C5 176.0(4)
O1 Th1 C21 80.8(3)
C35 Th1 C21 127.7(4)
C22 Th1 C21 29.0(4)
C5 Th1 C21 153.7(4)
O1 Th1 C4 132.9(3)
C35 Th1 C4 92.0(4)
C22 Th1 C4 148.7(4)
C5 Th1 C4 28.6(4)
C21 Th1 C4 138.5(4)
O1 Th1 C20 108.3(3)
C35 Th1 C20 146.4(4)
C22 Th1 C20 46.2(4)
C5 Th1 C20 134.2(4)
C21 Th1 C20 28.2(3)
C4 Th1 C20 111.3(4)
O1 Th1 C1 90.9(3)
C35 Th1 C1 94.6(4)
C22 Th1 C1 154.5(4)
C5 Th1 C1 29.2(4)
C21 Th1 C1 126.9(4)
C4 Th1 C1 47.5(4)
C20 Th1 C1 119.0(4)
O1 Th1 C3 135.5(3)
C35 Th1 C3 119.3(4)
C22 Th1 C3 133.5(4)
C5 Th1 C3 46.1(4)
C21 Th1 C3 112.8(4)
C4 Th1 C3 27.9(4)
C20 Th1 C3 88.3(3)
C1 Th1 C3 46.2(4)
O1 Th1 C18 103.6(3)
C35 Th1 C18 101.3(4)
C22 Th1 C18 27.8(4)
C5 Th1 C18 148.4(4)
C21 Th1 C18 47.0(3)
C4 Th1 C18 122.2(4)
C20 Th1 C18 46.0(3)
C1 Th1 C18 161.7(4)
C3 Th1 C18 116.7(4)
O1 Th1 C2 108.7(3)
C35 Th1 C2 121.7(4)
C22 Th1 C2 135.2(4)
C5 Th1 C2 47.0(4)
C21 Th1 C2 106.8(4)
C4 Th1 C2 46.7(4)
C20 Th1 C2 91.8(3)
C1 Th1 C2 28.4(3)
C3 Th1 C2 27.7(3)
C18 Th1 C2 133.6(4)
O1 Th1 C19 124.2(3)
C35 Th1 C19 125.4(4)
C22 Th1 C19 46.7(4)
C5 Th1 C19 131.1(4)
C21 Th1 C19 47.4(3)
C4 Th1 C19 102.6(3)
C20 Th1 C19 28.3(3)
C1 Th1 C19 133.4(4)
C3 Th1 C19 89.8(3)
C18 Th1 C19 28.3(4)
C2 Th1 C19 105.4(3)

loop_
_geom_bond_atom_site_label_1
_geom_bond_atom_site_label_2
_geom_bond_distance
C1 C5 1.433(18)
C1 C2 1.439(17)
C1 C6 1.542(17)
C1 Th1 2.875(13)
C2 C3 1.409(18)
C2 C10 1.545(17)
C2 Th1 2.978(12)
C3 C4 1.383(18)
C3 Th1 2.889(12)
C3 H3 0.9500
C4 C5 1.396(17)
C4 C14 1.488(18)
C4 Th1 2.850(13)
C5 Th1 2.796(14)
C5 H5 0.9500
C6 C8 1.516(18)
C6 C9 1.53(2)
C6 C7 1.547(18)
C7 H7A 0.9800
C7 H7B 0.9800
C7 H7C 0.9800
C8 H8A 0.9800
C8 H8B 0.9800
C8 H8C 0.9800
C9 H9A 0.9800
C9 H9B 0.9800
C9 H9C 0.9800
C10 C13 1.529(19)
C10 C11 1.53(2)
C10 C12 1.56(2)
C11 H11A 0.9800
C11 H11B 0.9800
C11 H11C 0.9800
C12 H12A 0.9800
C12 H12B 0.9800
C12 H12C 0.9800
C13 H13A 0.9800
C13 H13B 0.9800
C13 H13C 0.9800
C14 C16 1.538(19)
C14 C17 1.54(2)
C14 C15 1.586(19)
C15 H15A 0.9800
C15 H15B 0.9800
C15 H15C 0.9800
C16 H16A 0.9800
C16 H16B 0.9800
C16 H16C 0.9800
C17 H17A 0.9800
C17 H17B 0.9800
C17 H17C 0.9800
C18 C22 1.383(18)
C18 C19 1.453(18)
C18 C23 1.552(17)
C18 Th1 2.931(13)
C19 C20 1.439(16)
C19 C27 1.515(17)
C19 Th1 3.001(14)
C20 C21 1.386(17)
C20 Th1 2.859(12)
C20 H20 0.9500
C21 C22 1.407(18)
C21 C31 1.504(16)
C21 Th1 2.825(11)
C22 Th1 2.795(13)
C22 H22 0.9500
C23 C25 1.539(18)
C23 C24 1.548(18)
C23 C26 1.56(2)
C24 H24A 0.9800
C24 H24B 0.9800
C24 H24C 0.9800
C25 H25A 0.9800
C25 H25B 0.9800
C25 H25C 0.9800
C26 H26A 0.9800
C26 H26B 0.9800
C26 H26C 0.9800
C27 C30 1.516(19)
C27 C28 1.52(2)
C27 C29 1.535(19)
C28 H28A 0.9800
C28 H28B 0.9800
C28 H28C 0.9800
C29 H29A 0.9800
C29 H29B 0.9800
C29 H29C 0.9800
C30 H30A 0.9800
C30 H30B 0.9800
C30 H30C 0.9800
C31 C34 1.47(2)
C31 C33 1.50(2)
C31 C32 1.52(2)
C32 H32A 0.9800
C32 H32B 0.9800
C32 H32C 0.9800
C33 H33A 0.9800
C33 H33B 0.9800
C33 H33C 0.9800
C34 H34A 0.9800
C34 H34B 0.9800
C34 H34C 0.9800
C35 C36 1.349(18)
C35 C38 1.488(16)
C35 Th1 2.603(11)
C36 C37 1.497(16)
C36 C44 1.550(17)
C37 O1 1.444(14)
C37 C50 1.508(17)
C37 C51 1.533(19)
C38 C43 1.371(18)
C38 C39 1.397(18)
C39 C40 1.38(2)
C39 H39 0.9500
C40 C41 1.40(2)
C40 H40 0.9500
C41 C42 1.37(2)
C41 H41 0.9500
C42 C43 1.418(19)
C42 H42 0.9500
C43 H43 0.9500
C44 C45 1.32(2)
C44 C49 1.38(2)
C45 C46 1.39(3)
C45 H45 0.9500
C46 C47 1.33(3)
C46 H46 0.9500
C47 C48 1.42(3)
C47 H47 0.9500
C48 C49 1.36(2)
C48 H48 0.9500
C49 H49 0.9500
C50 H50A 0.9800
C50 H50B 0.9800
C50 H50C 0.9800
C51 H51A 0.9800
C51 H51B 0.9800
C51 H51C 0.9800
O1 Th1 2.087(8)

loop_
_geom_torsion_atom_site_label_1
_geom_torsion_atom_site_label_2
_geom_torsion_atom_site_label_3
_geom_torsion_atom_site_label_4
_geom_torsion
C5 C1 C2 C3 -2.3(14)
C6 C1 C2 C3 -170.4(13)
Th1 C1 C2 C3 65.5(9)
C5 C1 C2 C10 158.2(14)
C6 C1 C2 C10 -10(3)
Th1 C1 C2 C10 -134.0(15)
C5 C1 C2 Th1 -67.8(9)
C6 C1 C2 Th1 124.1(15)
C1 C2 C3 C4 3.6(15)
C10 C2 C3 C4 -160.6(11)
Th1 C2 C3 C4 68.5(9)
C1 C2 C3 Th1 -64.9(9)
C10 C2 C3 Th1 130.9(11)
C2 C3 C4 C5 -3.4(15)
Th1 C3 C4 C5 68.4(9)
C2 C3 C4 C14 178.0(12)
Th1 C3 C4 C14 -110.2(13)
C2 C3 C4 Th1 -71.8(10)
C3 C4 C5 C1 1.8(15)
C14 C4 C5 C1 -179.6(12)
Th1 C4 C5 C1 73.0(10)
C3 C4 C5 Th1 -71.3(9)
C14 C4 C5 Th1 107.4(13)
C2 C1 C5 C4 0.4(15)
C6 C1 C5 C4 170.3(11)
Th1 C1 C5 C4 -72.6(10)
C2 C1 C5 Th1 73.0(9)
C6 C1 C5 Th1 -117.1(11)
C5 C1 C6 C8 -100.8(14)
C2 C1 C6 C8 66.1(19)
Th1 C1 C6 C8 172.5(9)
C5 C1 C6 C9 134.3(13)
C2 C1 C6 C9 -58.8(19)
Th1 C1 C6 C9 47.6(13)
C5 C1 C6 C7 15.5(16)
C2 C1 C6 C7 -177.7(14)
Th1 C1 C6 C7 -71.2(12)
C3 C2 C10 C13 -42.6(17)
C1 C2 C10 C13 158.8(15)
Th1 C2 C10 C13 50.0(17)
C3 C2 C10 C11 -170.2(13)
C1 C2 C10 C11 31(2)
Th1 C2 C10 C11 -77.7(16)
C3 C2 C10 C12 72.8(15)
C1 C2 C10 C12 -85.8(18)
Th1 C2 C10 C12 165.3(9)
C3 C4 C14 C16 -34.3(18)
C5 C4 C14 C16 147.4(14)
Th1 C4 C14 C16 -125.9(10)
C3 C4 C14 C17 87.6(15)
C5 C4 C14 C17 -90.8(16)
Th1 C4 C14 C17 -4.0(12)
C3 C4 C14 C15 -150.6(13)
C5 C4 C14 C15 31.1(19)
Th1 C4 C14 C15 117.8(10)
C22 C18 C19 C20 -0.2(14)
C23 C18 C19 C20 -170.6(12)
Th1 C18 C19 C20 64.6(8)
C22 C18 C19 C27 152.7(14)
C23 C18 C19 C27 -18(2)
Th1 C18 C19 C27 -142.5(15)
C22 C18 C19 Th1 -64.8(9)
C23 C18 C19 Th1 124.8(13)
C18 C19 C20 C21 2.6(14)
C27 C19 C20 C21 -156.4(11)
Th1 C19 C20 C21 69.2(9)
C18 C19 C20 Th1 -66.6(9)
C27 C19 C20 Th1 134.4(11)
C19 C20 C21 C22 -3.9(14)
Th1 C20 C21 C22 69.6(8)
C19 C20 C21 C31 166.8(11)
Th1 C20 C21 C31 -119.7(11)
C19 C20 C21 Th1 -73.6(9)
C19 C18 C22 C21 -2.2(15)
C23 C18 C22 C21 169.2(11)
Th1 C18 C22 C21 -72.2(9)
C19 C18 C22 Th1 70.0(10)
C23 C18 C22 Th1 -118.5(11)
C20 C21 C22 C18 3.7(14)
C31 C21 C22 C18 -166.5(11)
Th1 C21 C22 C18 75.5(10)
C20 C21 C22 Th1 -71.7(8)
C31 C21 C22 Th1 118.1(12)
C22 C18 C23 C25 137.8(13)
C19 C18 C23 C25 -52.9(19)
Th1 C18 C23 C25 51.6(15)
C22 C18 C23 C24 -94.4(15)
C19 C18 C23 C24 74.9(17)
Th1 C18 C23 C24 179.4(9)
C22 C18 C23 C26 21.6(17)
C19 C18 C23 C26 -169.0(13)
Th1 C18 C23 C26 -64.5(13)
C20 C19 C27 C30 -174.9(12)
C18 C19 C27 C30 35(2)
Th1 C19 C27 C30 -85.2(16)
C20 C19 C27 C28 -50.4(16)
C18 C19 C27 C28 159.4(15)
Th1 C19 C27 C28 39.3(17)
C20 C19 C27 C29 68.4(15)
C18 C19 C27 C29 -81.8(17)
Th1 C19 C27 C29 158.1(9)
C20 C21 C31 C34 -71.8(18)
C22 C21 C31 C34 96.7(18)
Th1 C21 C31 C34 -168.3(13)
C20 C21 C31 C33 48.8(18)
C22 C21 C31 C33 -142.7(15)
Th1 C21 C31 C33 -47.7(15)
C20 C21 C31 C32 168.4(13)
C22 C21 C31 C32 -23.1(18)
Th1 C21 C31 C32 71.9(14)
C38 C35 C36 C37 178.2(11)
Th1 C35 C36 C37 -8.4(15)
C38 C35 C36 C44 2.9(18)
Th1 C35 C36 C44 176.3(9)
C35 C36 C37 O1 13.3(16)
C44 C36 C37 O1 -171.2(10)
C35 C36 C37 C50 135.7(14)
C44 C36 C37 C50 -48.8(16)
C35 C36 C37 C51 -102.0(14)
C44 C36 C37 C51 73.5(13)
C36 C35 C38 C43 70.7(17)
Th1 C35 C38 C43 -101.0(14)
C36 C35 C38 C39 -108.8(15)
Th1 C35 C38 C39 79.5(16)
C43 C38 C39 C40 2(2)
C35 C38 C39 C40 -178.1(14)
C38 C39 C40 C41 -1(3)
C39 C40 C41 C42 1(3)
C40 C41 C42 C43 -3(2)
C39 C38 C43 C42 -4(2)
C35 C38 C43 C42 176.1(13)
C41 C42 C43 C38 5(2)
C35 C36 C44 C45 68.4(18)
C37 C36 C44 C45 -107.2(15)
C35 C36 C44 C49 -107.7(16)
C37 C36 C44 C49 76.7(16)
C49 C44 C45 C46 -4(2)
C36 C44 C45 C46 179.5(14)
C44 C45 C46 C47 0(3)
C45 C46 C47 C48 4(3)
C46 C47 C48 C49 -5(3)
C47 C48 C49 C44 1(3)
C45 C44 C49 C48 4(2)
C36 C44 C49 C48 180.0(15)
C36 C37 O1 Th1 -14.9(14)
C50 C37 O1 Th1 -140.8(9)
C51 C37 O1 Th1 101.8(11)
